data_2106275
loop_
_publ_author_name
'Chabot, B.'
'Parthe, E.'

_publ_section_title
;
 Cs3 Sb2 I9 and Cs3 Bi2 I9 with the hexagonal Cs3 Cr2 Cl9 structure type
;
_journal_name_full 'Acta Crystallographica B (24,1968-38,1982)'
_journal_page_first 645
_journal_page_last 648
_journal_volume 34
_journal_year 1978
_chemical_formula_sum 'Bi2 Cs3 I9'
_chemical_name_systematic 'Cs3 (I3 (Bi I3)2)'
_space_group_IT_number 194
_symmetry_space_group_name_Hall '-P 6c 2c'
_symmetry_space_group_name_H-M 'P 63/m m c'
_cell_angle_alpha 90
_cell_angle_beta 90
_cell_angle_gamma 120
_cell_formula_units_Z 2
_cell_length_a 8.404
_cell_length_b 8.404
_cell_length_c 21.183
_cell_volume 1295.657
_citation_journal_id_ASTM ACBCAR
_cod_data_source_file Chabot_ACBCAR_1978_1130.cif
_cod_data_source_block Bi2Cs3I9
_cod_original_cell_volume 1295.658
_cod_database_code 2106275

loop_
_symmetry_equiv_pos_as_xyz
x,y,z
x-y,x,z+1/2
-y,x-y,z
-x,-y,z+1/2
-x+y,-x,z
y,-x+y,z+1/2
-y,-x,-z+1/2
x-y,-y,-z
x,x-y,-z+1/2
y,x,-z
-x+y,y,-z+1/2
-x,-x+y,-z
-x,-y,-z
-x+y,-x,-z-1/2
y,-x+y,-z
x,y,-z-1/2
x-y,x,-z
-y,x-y,-z-1/2
y,x,z-1/2
-x+y,y,z
-x,-x+y,z-1/2
-y,-x,z
x-y,-y,z-1/2
x,x-y,z

loop_
_atom_site_label
_atom_site_type_symbol
_atom_site_fract_x
_atom_site_fract_y
_atom_site_fract_z
_atom_site_occupancy
_atom_site_U_iso_or_equiv
I2 I-1 0.8369 0.6738 0.0805 1 0.0
I1 I-1 0.4929 0.9858 0.25 1 0.0
Cs2 Cs+1 0.3333 0.6667 0.0819 1 0.0
Bi1 Bi+3 0.3333 0.6667 0.8454 1 0.0
Cs1 Cs+1 0 0 0.25 1 0.0
